data_2229875
loop_
_publ_author_name
'Al-Eryani, Waleed Fadl Ali'
'Srinivasa, H. T.'
'Jeyaseelan, S.'
'Sadashivaiah, T.'
'Devarajegowda, H. C.'

_publ_section_title
;
 4-(Benzyloxy)phenyl 4-hexadecyloxy-3-methoxybenzoate
;
_journal_coeditor_code WN2423
_journal_issue 4
_journal_name_full 'Acta Crystallographica Section E'
_journal_page_first o840
_journal_paper_doi 10.1107/S1600536811008403
_journal_volume 67
_journal_year 2011
_chemical_formula_iupac 'C37 H50 O5'
_chemical_formula_moiety 'C37 H50 O5'
_chemical_formula_sum 'C37 H50 O5'
_chemical_formula_weight 574.77
_chemical_melting_point 358
_chemical_name_systematic
;
4-(Benzyloxy)phenyl 4-hexadecyloxy-3-methoxybenzoate
;
_space_group_IT_number 2
_symmetry_cell_setting triclinic
_symmetry_space_group_name_Hall '-P 1'
_symmetry_space_group_name_H-M 'P -1'
_atom_sites_solution_hydrogens geom
_atom_sites_solution_primary direct
_atom_sites_solution_secondary difmap
_audit_creation_method SHELXL-97
_cell_angle_alpha 94.155(4)
_cell_angle_beta 94.261(4)
_cell_angle_gamma 95.576(4)
_cell_formula_units_Z 2
_cell_length_a 5.4507(2)
_cell_length_b 9.7352(4)
_cell_length_c 31.3738(14)
_cell_measurement_reflns_used 5841
_cell_measurement_temperature 293(2)
_cell_measurement_theta_max 25.00
_cell_measurement_theta_min 2.11
_cell_volume 1647.02(12)
_computing_cell_refinement '<i>CrysAlisPro CCD</i> (Oxford Diffraction, 2010)'
_computing_data_collection
;
<i>CrysAlisPro CCD</i> (Oxford Diffraction, 2010)
;
_computing_data_reduction '<i>CrysAlisPro RED</i> (Oxford Diffraction, 2010)'
_computing_molecular_graphics
;
<i>ORTEP-3</i> (Farrugia, 1997) and <i>CAMERON</i> (Watkin <i>et
al.</i>, 1993)
;
_computing_publication_material '<i>WinGX</i> (Farrugia, 1999)'
_computing_structure_refinement '<i>SHELXL97</i> (Sheldrick, 2008)'
_computing_structure_solution '<i>SHELXS97</i> (Sheldrick, 2008)'
_diffrn_ambient_temperature 293(2)
_diffrn_detector_area_resol_mean 29.3621
_diffrn_measured_fraction_theta_full 0.999
_diffrn_measured_fraction_theta_max 0.999
_diffrn_measurement_device_type
;
Oxford Diffraction Xcalibur
;
_diffrn_measurement_method \w
_diffrn_radiation_monochromator graphite
_diffrn_radiation_source 'Enhance (Mo) X-ray Source'
_diffrn_radiation_type MoK\a
_diffrn_radiation_wavelength 0.71073
_diffrn_reflns_av_R_equivalents 0.0628
_diffrn_reflns_av_sigmaI/netI 0.0746
_diffrn_reflns_limit_h_max 6
_diffrn_reflns_limit_h_min -6
_diffrn_reflns_limit_k_max 11
_diffrn_reflns_limit_k_min -11
_diffrn_reflns_limit_l_max 37
_diffrn_reflns_limit_l_min -37
_diffrn_reflns_number 30991
_diffrn_reflns_theta_full 25.00
_diffrn_reflns_theta_max 25.00
_diffrn_reflns_theta_min 2.11
_diffrn_standards_number 0
_exptl_absorpt_coefficient_mu 0.075
_exptl_absorpt_correction_T_max 1.0000
_exptl_absorpt_correction_T_min 0.6642
_exptl_absorpt_correction_type multi-scan
_exptl_absorpt_process_details '(<i>CrysAlisPro RED</i>; Oxford Diffraction, 2010)'
_exptl_crystal_colour colourless
_exptl_crystal_density_diffrn 1.159
_exptl_crystal_density_method 'not measured'
_exptl_crystal_description prism
_exptl_crystal_F_000 624
_exptl_crystal_size_max 0.22
_exptl_crystal_size_mid 0.15
_exptl_crystal_size_min 0.12
_refine_diff_density_max 0.133
_refine_diff_density_min -0.163
_refine_ls_extinction_method none
_refine_ls_goodness_of_fit_ref 0.909
_refine_ls_hydrogen_treatment constr
_refine_ls_matrix_type full
_refine_ls_number_parameters 379
_refine_ls_number_reflns 5841
_refine_ls_number_restraints 0
_refine_ls_restrained_S_all 0.909
_refine_ls_R_factor_all 0.1394
_refine_ls_R_factor_gt 0.0518
_refine_ls_shift/su_max 0.000
_refine_ls_shift/su_mean 0.000
_refine_ls_structure_factor_coef Fsqd
_refine_ls_weighting_details 'calc w=1/[\s^2^(Fo^2^)+(0.0564P)^2^+0.0000P] where P=(Fo^2^+2Fc^2^)/3'
_refine_ls_weighting_scheme calc
_refine_ls_wR_factor_gt 0.1180
_refine_ls_wR_factor_ref 0.1313
_reflns_number_gt 2558
_reflns_number_total 5841
_reflns_threshold_expression I>2\s(I)
_cod_data_source_file wn2423.cif
_cod_data_source_block I
_cod_database_code 2229875
_cod_database_fobs_code 2229875

loop_
_symmetry_equiv_pos_as_xyz
'x, y, z'
'-x, -y, -z'

loop_
_atom_site_type_symbol
_atom_site_label
_atom_site_fract_x
_atom_site_fract_y
_atom_site_fract_z
_atom_site_U_iso_or_equiv
_atom_site_adp_type
_atom_site_calc_flag
_atom_site_refinement_flags
_atom_site_occupancy
_atom_site_disorder_assembly
_atom_site_disorder_group
O O1 -2.0141(3) 0.22569(17) 0.48377(5) 0.0715(5) Uani d . 1 . .
O O2 -1.4349(3) 0.40474(17) 0.35750(5) 0.0774(6) Uani d . 1 . .
O O3 -1.3847(3) 0.19547(19) 0.32625(5) 0.0790(6) Uani d . 1 . .
O O4 -0.6971(3) 0.60994(15) 0.22712(5) 0.0608(5) Uani d . 1 . .
O O5 -0.9578(3) 0.74931(17) 0.27583(5) 0.0829(6) Uani d . 1 . .
C C1 -2.4908(6) 0.1166(4) 0.60729(10) 0.0955(10) Uani d . 1 . .
H H1 -2.6039 0.0818 0.6256 0.115 Uiso calc R 1 . .
C C2 -2.3740(6) 0.2458(4) 0.61544(9) 0.1069(11) Uani d . 1 . .
H H2 -2.4086 0.3007 0.6393 0.128 Uiso calc R 1 . .
C C3 -2.2046(5) 0.2967(3) 0.58876(8) 0.0859(9) Uani d . 1 . .
H H3 -2.1264 0.3859 0.5948 0.103 Uiso calc R 1 . .
C C4 -2.1492(4) 0.2191(3) 0.55382(7) 0.0583(7) Uani d . 1 . .
C C5 -2.2705(5) 0.0905(3) 0.54574(9) 0.0948(10) Uani d . 1 . .
H H5 -2.2375 0.0357 0.5217 0.114 Uiso calc R 1 . .
C C6 -2.4411(6) 0.0389(3) 0.57221(10) 0.1091(12) Uani d . 1 . .
H H6 -2.5222 -0.0496 0.5659 0.131 Uiso calc R 1 . .
C C7 -1.9532(5) 0.2735(3) 0.52682(7) 0.0771(8) Uani d . 1 . .
H H7A -1.9371 0.3739 0.5296 0.092 Uiso calc R 1 . .
H H7B -1.7958 0.2432 0.5366 0.092 Uiso calc R 1 . .
C C8 -1.8580(5) 0.2699(3) 0.45418(8) 0.0590(7) Uani d . 1 . .
C C9 -1.6344(5) 0.3459(3) 0.46385(8) 0.0733(8) Uani d . 1 . .
H H9 -1.5769 0.3710 0.4923 0.088 Uiso calc R 1 . .
C C10 -1.4936(5) 0.3853(3) 0.43083(9) 0.0793(9) Uani d . 1 . .
H H10 -1.3412 0.4372 0.4372 0.095 Uiso calc R 1 . .
C C11 -1.5760(5) 0.3489(3) 0.38936(8) 0.0630(7) Uani d . 1 . .
C C12 -1.7929(5) 0.2679(3) 0.37930(7) 0.0756(8) Uani d . 1 . .
H H12 -1.8449 0.2388 0.3509 0.091 Uiso calc R 1 . .
C C13 -1.9343(5) 0.2295(3) 0.41190(8) 0.0780(9) Uani d . 1 . .
H H13 -2.0841 0.1752 0.4052 0.094 Uiso calc R 1 . .
C C14 -1.3455(5) 0.3188(3) 0.32803(8) 0.0597(7) Uani d . 1 . .
C C15 -1.1821(4) 0.3971(3) 0.30030(7) 0.0508(6) Uani d . 1 . .
C C16 -1.1560(4) 0.5408(2) 0.30206(7) 0.0586(7) Uani d . 1 . .
H H16 -1.2479 0.5910 0.3202 0.070 Uiso calc R 1 . .
C C17 -0.9947(4) 0.6095(2) 0.27701(7) 0.0557(7) Uani d . 1 . .
C C18 -0.8549(4) 0.5336(2) 0.25018(6) 0.0488(6) Uani d . 1 . .
C C19 -0.8828(4) 0.3917(2) 0.24854(6) 0.0545(6) Uani d . 1 . .
H H19 -0.7900 0.3409 0.2307 0.065 Uiso calc R 1 . .
C C20 -1.0477(4) 0.3241(2) 0.27319(7) 0.0560(7) Uani d . 1 . .
H H20 -1.0677 0.2278 0.2714 0.067 Uiso calc R 1 . .
C C21 -1.1092(6) 0.8323(3) 0.30046(9) 0.1038(11) Uani d . 1 . .
H H21A -1.0653 0.9284 0.2968 0.156 Uiso calc R 1 . .
H H21B -1.0833 0.8164 0.3302 0.156 Uiso calc R 1 . .
H H21C -1.2801 0.8076 0.2908 0.156 Uiso calc R 1 . .
C C22 -0.5539(4) 0.5369(2) 0.19813(7) 0.0530(6) Uani d . 1 . .
H H22A -0.6623 0.4775 0.1771 0.064 Uiso calc R 1 . .
H H22B -0.4480 0.4799 0.2137 0.064 Uiso calc R 1 . .
C C23 -0.4008(4) 0.6428(2) 0.17643(6) 0.0509(6) Uani d . 1 . .
H H23A -0.2882 0.6983 0.1978 0.061 Uiso calc R 1 . .
H H23B -0.5088 0.7040 0.1632 0.061 Uiso calc R 1 . .
C C24 -0.2528(4) 0.5794(2) 0.14255(6) 0.0492(6) Uani d . 1 . .
H H24A -0.3656 0.5235 0.1213 0.059 Uiso calc R 1 . .
H H24B -0.1446 0.5185 0.1559 0.059 Uiso calc R 1 . .
C C25 -0.0981(4) 0.6856(2) 0.12022(6) 0.0513(6) Uani d . 1 . .
H H25A -0.2063 0.7487 0.1081 0.062 Uiso calc R 1 . .
H H25B 0.0182 0.7390 0.1415 0.062 Uiso calc R 1 . .
C C26 0.0445(4) 0.6264(2) 0.08497(6) 0.0480(6) Uani d . 1 . .
H H26A -0.0710 0.5725 0.0637 0.058 Uiso calc R 1 . .
H H26B 0.1546 0.5641 0.0970 0.058 Uiso calc R 1 . .
C C27 0.1956(4) 0.7352(2) 0.06299(6) 0.0481(6) Uani d . 1 . .
H H27A 0.0850 0.7974 0.0511 0.058 Uiso calc R 1 . .
H H27B 0.3103 0.7892 0.0844 0.058 Uiso calc R 1 . .
C C28 0.3407(4) 0.6787(2) 0.02756(6) 0.0490(6) Uani d . 1 . .
H H28A 0.2261 0.6259 0.0059 0.059 Uiso calc R 1 . .
H H28B 0.4501 0.6156 0.0393 0.059 Uiso calc R 1 . .
C C29 0.4934(4) 0.7886(2) 0.00630(6) 0.0495(6) Uani d . 1 . .
H H29A 0.3838 0.8516 -0.0055 0.059 Uiso calc R 1 . .
H H29B 0.6076 0.8415 0.0280 0.059 Uiso calc R 1 . .
C C30 0.6396(4) 0.7329(2) -0.02914(6) 0.0489(6) Uani d . 1 . .
H H30A 0.7481 0.6692 -0.0175 0.059 Uiso calc R 1 . .
H H30B 0.5253 0.6809 -0.0510 0.059 Uiso calc R 1 . .
C C31 0.7935(4) 0.8430(2) -0.04990(7) 0.0503(6) Uani d . 1 . .
H H31A 0.9070 0.8954 -0.0280 0.060 Uiso calc R 1 . .
H H31B 0.6848 0.9063 -0.0617 0.060 Uiso calc R 1 . .
C C32 0.9411(4) 0.7875(2) -0.08517(6) 0.0487(6) Uani d . 1 . .
H H32A 1.0507 0.7247 -0.0733 0.058 Uiso calc R 1 . .
H H32B 0.8277 0.7344 -0.1070 0.058 Uiso calc R 1 . .
C C33 1.0935(4) 0.8972(2) -0.10622(7) 0.0509(6) Uani d . 1 . .
H H33A 1.2059 0.9507 -0.0844 0.061 Uiso calc R 1 . .
H H33B 0.9837 0.9596 -0.1183 0.061 Uiso calc R 1 . .
C C34 1.2422(4) 0.8422(2) -0.14120(6) 0.0507(6) Uani d . 1 . .
H H34A 1.1301 0.7857 -0.1624 0.061 Uiso calc R 1 . .
H H34B 1.3560 0.7825 -0.1289 0.061 Uiso calc R 1 . .
C C35 1.3882(4) 0.9510(2) -0.16365(7) 0.0558(6) Uani d . 1 . .
H H35A 1.2741 1.0081 -0.1773 0.067 Uiso calc R 1 . .
H H35B 1.4953 1.0103 -0.1423 0.067 Uiso calc R 1 . .
C C36 1.5435(4) 0.8939(2) -0.19683(7) 0.0631(7) Uani d . 1 . .
H H36A 1.4371 0.8313 -0.2174 0.076 Uiso calc R 1 . .
H H36B 1.6620 0.8400 -0.1829 0.076 Uiso calc R 1 . .
C C37 1.6829(5) 1.0013(3) -0.22100(8) 0.0932(9) Uani d . 1 . .
H H37A 1.7788 0.9560 -0.2412 0.140 Uiso calc R 1 . .
H H37B 1.7910 1.0632 -0.2011 0.140 Uiso calc R 1 . .
H H37C 1.5674 1.0528 -0.2360 0.140 Uiso calc R 1 . .

loop_
_atom_site_aniso_label
_atom_site_aniso_U_11
_atom_site_aniso_U_22
_atom_site_aniso_U_33
_atom_site_aniso_U_12
_atom_site_aniso_U_13
_atom_site_aniso_U_23
O1 0.0717(12) 0.0933(14) 0.0471(10) -0.0190(10) 0.0214(9) 0.0101(9)
O2 0.1010(15) 0.0651(12) 0.0736(12) 0.0027(10) 0.0536(11) 0.0179(10)
O3 0.0947(14) 0.0650(13) 0.0781(12) -0.0125(11) 0.0359(10) 0.0087(10)
O4 0.0723(12) 0.0557(11) 0.0594(10) 0.0054(9) 0.0386(9) 0.0064(8)
O5 0.1192(15) 0.0517(12) 0.0887(13) 0.0117(11) 0.0694(11) 0.0117(10)
C1 0.107(3) 0.103(3) 0.086(2) 0.009(2) 0.060(2) 0.0217(19)
C2 0.115(3) 0.121(3) 0.084(2) -0.003(2) 0.054(2) -0.023(2)
C3 0.094(2) 0.089(2) 0.0725(19) -0.0078(18) 0.0354(18) -0.0121(16)
C4 0.0689(18) 0.0592(17) 0.0485(15) 0.0009(14) 0.0225(13) 0.0065(13)
C5 0.124(3) 0.068(2) 0.095(2) -0.0101(19) 0.072(2) -0.0079(16)
C6 0.137(3) 0.072(2) 0.125(3) -0.010(2) 0.087(2) 0.005(2)
C7 0.091(2) 0.085(2) 0.0518(17) -0.0193(16) 0.0256(15) -0.0008(14)
C8 0.0557(17) 0.0704(18) 0.0519(17) -0.0068(14) 0.0208(14) 0.0136(13)
C9 0.084(2) 0.079(2) 0.0523(16) -0.0247(17) 0.0274(15) -0.0056(13)
C10 0.086(2) 0.0706(19) 0.077(2) -0.0273(16) 0.0371(18) -0.0089(15)
C11 0.072(2) 0.0627(18) 0.0576(18) -0.0030(15) 0.0329(16) 0.0160(14)
C12 0.0631(19) 0.120(2) 0.0447(16) 0.0001(18) 0.0124(14) 0.0197(15)
C13 0.0581(18) 0.121(2) 0.0516(17) -0.0179(17) 0.0087(15) 0.0165(16)
C14 0.0623(18) 0.0673(19) 0.0499(16) -0.0013(16) 0.0143(14) 0.0088(15)
C15 0.0534(16) 0.0580(17) 0.0423(14) -0.0003(13) 0.0120(12) 0.0111(12)
C16 0.0721(18) 0.0588(17) 0.0508(15) 0.0114(14) 0.0308(13) 0.0109(12)
C17 0.0712(18) 0.0507(16) 0.0492(14) 0.0050(14) 0.0274(14) 0.0094(12)
C18 0.0534(16) 0.0560(17) 0.0394(13) 0.0035(13) 0.0192(12) 0.0072(12)
C19 0.0629(17) 0.0542(17) 0.0489(14) 0.0070(14) 0.0222(13) 0.0016(12)
C20 0.0676(18) 0.0528(16) 0.0472(14) -0.0040(14) 0.0166(14) 0.0036(12)
C21 0.151(3) 0.0630(19) 0.115(2) 0.0319(19) 0.088(2) 0.0190(17)
C22 0.0544(16) 0.0575(16) 0.0498(14) 0.0072(13) 0.0201(13) 0.0060(12)
C23 0.0556(16) 0.0503(15) 0.0500(14) 0.0074(12) 0.0190(12) 0.0074(11)
C24 0.0491(15) 0.0520(15) 0.0493(14) 0.0067(12) 0.0173(12) 0.0076(11)
C25 0.0521(16) 0.0518(15) 0.0521(14) 0.0040(12) 0.0190(13) 0.0061(12)
C26 0.0486(15) 0.0483(14) 0.0487(14) 0.0038(12) 0.0144(12) 0.0064(11)
C27 0.0493(15) 0.0478(14) 0.0485(13) 0.0040(12) 0.0149(12) 0.0035(11)
C28 0.0498(15) 0.0484(15) 0.0504(14) 0.0036(12) 0.0141(12) 0.0060(11)
C29 0.0524(15) 0.0472(15) 0.0502(14) 0.0033(12) 0.0153(12) 0.0042(11)
C30 0.0499(15) 0.0515(15) 0.0465(14) 0.0029(12) 0.0140(12) 0.0045(11)
C31 0.0509(15) 0.0492(15) 0.0520(14) 0.0024(12) 0.0152(12) 0.0041(11)
C32 0.0510(15) 0.0474(15) 0.0488(14) 0.0037(12) 0.0137(12) 0.0036(11)
C33 0.0535(15) 0.0478(15) 0.0529(14) 0.0032(12) 0.0170(12) 0.0042(11)
C34 0.0505(15) 0.0524(15) 0.0500(14) 0.0031(12) 0.0135(12) 0.0020(11)
C35 0.0557(16) 0.0552(16) 0.0586(15) 0.0049(13) 0.0200(13) 0.0044(12)
C36 0.0640(17) 0.0678(18) 0.0587(15) 0.0028(14) 0.0225(14) 0.0002(13)
C37 0.100(2) 0.097(2) 0.092(2) 0.0082(18) 0.0546(18) 0.0211(17)

loop_
_atom_type_symbol
_atom_type_description
_atom_type_scat_dispersion_real
_atom_type_scat_dispersion_imag
_atom_type_scat_source
C C 0.0033 0.0016 'International Tables Vol C Tables 4.2.6.8 and 6.1.1.4'
H H 0.0000 0.0000 'International Tables Vol C Tables 4.2.6.8 and 6.1.1.4'
O O 0.0106 0.0060 'International Tables Vol C Tables 4.2.6.8 and 6.1.1.4'

loop_
_geom_angle_atom_site_label_1
_geom_angle_atom_site_label_2
_geom_angle_atom_site_label_3
_geom_angle_site_symmetry_1
_geom_angle_site_symmetry_3
_geom_angle
_geom_angle_publ_flag
C8 O1 C7 . . 117.87(18) ?
C14 O2 C11 . . 119.68(19) ?
C18 O4 C22 . . 117.86(17) ?
C17 O5 C21 . . 117.79(19) ?
C6 C1 C2 . . 119.1(3) ?
C6 C1 H1 . . 120.5 ?
C2 C1 H1 . . 120.5 ?
C1 C2 C3 . . 120.5(3) ?
C1 C2 H2 . . 119.7 ?
C3 C2 H2 . . 119.7 ?
C4 C3 C2 . . 121.2(3) ?
C4 C3 H3 . . 119.4 ?
C2 C3 H3 . . 119.4 ?
C3 C4 C5 . . 117.6(2) ?
C3 C4 C7 . . 120.2(2) ?
C5 C4 C7 . . 122.2(2) ?
C4 C5 C6 . . 121.6(3) ?
C4 C5 H5 . . 119.2 ?
C6 C5 H5 . . 119.2 ?
C1 C6 C5 . . 120.0(3) ?
C1 C6 H6 . . 120.0 ?
C5 C6 H6 . . 120.0 ?
O1 C7 C4 . . 110.1(2) ?
O1 C7 H7A . . 109.6 ?
C4 C7 H7A . . 109.6 ?
O1 C7 H7B . . 109.6 ?
C4 C7 H7B . . 109.6 ?
H7A C7 H7B . . 108.2 ?
C9 C8 O1 . . 124.8(2) ?
C9 C8 C13 . . 119.1(2) ?
O1 C8 C13 . . 116.0(2) ?
C8 C9 C10 . . 119.3(2) ?
C8 C9 H9 . . 120.3 ?
C10 C9 H9 . . 120.3 ?
C11 C10 C9 . . 120.7(2) ?
C11 C10 H10 . . 119.7 ?
C9 C10 H10 . . 119.7 ?
C10 C11 C12 . . 120.7(2) ?
C10 C11 O2 . . 117.3(2) ?
C12 C11 O2 . . 121.9(2) ?
C11 C12 C13 . . 118.8(2) ?
C11 C12 H12 . . 120.6 ?
C13 C12 H12 . . 120.6 ?
C12 C13 C8 . . 121.3(2) ?
C12 C13 H13 . . 119.4 ?
C8 C13 H13 . . 119.4 ?
O3 C14 O2 . . 123.7(2) ?
O3 C14 C15 . . 125.0(3) ?
O2 C14 C15 . . 111.2(2) ?
C20 C15 C16 . . 119.4(2) ?
C20 C15 C14 . . 118.3(2) ?
C16 C15 C14 . . 122.3(2) ?
C17 C16 C15 . . 120.4(2) ?
C17 C16 H16 . . 119.8 ?
C15 C16 H16 . . 119.8 ?
O5 C17 C16 . . 125.1(2) ?
O5 C17 C18 . . 115.3(2) ?
C16 C17 C18 . . 119.5(2) ?
O4 C18 C19 . . 124.8(2) ?
O4 C18 C17 . . 115.6(2) ?
C19 C18 C17 . . 119.6(2) ?
C18 C19 C20 . . 120.4(2) ?
C18 C19 H19 . . 119.8 ?
C20 C19 H19 . . 119.8 ?
C15 C20 C19 . . 120.7(2) ?
C15 C20 H20 . . 119.7 ?
C19 C20 H20 . . 119.7 ?
O5 C21 H21A . . 109.5 ?
O5 C21 H21B . . 109.5 ?
H21A C21 H21B . . 109.5 ?
O5 C21 H21C . . 109.5 ?
H21A C21 H21C . . 109.5 ?
H21B C21 H21C . . 109.5 ?
O4 C22 C23 . . 107.48(17) ?
O4 C22 H22A . . 110.2 ?
C23 C22 H22A . . 110.2 ?
O4 C22 H22B . . 110.2 ?
C23 C22 H22B . . 110.2 ?
H22A C22 H22B . . 108.5 ?
C22 C23 C24 . . 112.98(17) ?
C22 C23 H23A . . 109.0 ?
C24 C23 H23A . . 109.0 ?
C22 C23 H23B . . 109.0 ?
C24 C23 H23B . . 109.0 ?
H23A C23 H23B . . 107.8 ?
C23 C24 C25 . . 113.47(17) ?
C23 C24 H24A . . 108.9 ?
C25 C24 H24A . . 108.9 ?
C23 C24 H24B . . 108.9 ?
C25 C24 H24B . . 108.9 ?
H24A C24 H24B . . 107.7 ?
C26 C25 C24 . . 115.03(18) ?
C26 C25 H25A . . 108.5 ?
C24 C25 H25A . . 108.5 ?
C26 C25 H25B . . 108.5 ?
C24 C25 H25B . . 108.5 ?
H25A C25 H25B . . 107.5 ?
C25 C26 C27 . . 113.78(17) ?
C25 C26 H26A . . 108.8 ?
C27 C26 H26A . . 108.8 ?
C25 C26 H26B . . 108.8 ?
C27 C26 H26B . . 108.8 ?
H26A C26 H26B . . 107.7 ?
C28 C27 C26 . . 114.88(17) ?
C28 C27 H27A . . 108.5 ?
C26 C27 H27A . . 108.5 ?
C28 C27 H27B . . 108.5 ?
C26 C27 H27B . . 108.5 ?
H27A C27 H27B . . 107.5 ?
C27 C28 C29 . . 114.26(17) ?
C27 C28 H28A . . 108.7 ?
C29 C28 H28A . . 108.7 ?
C27 C28 H28B . . 108.7 ?
C29 C28 H28B . . 108.7 ?
H28A C28 H28B . . 107.6 ?
C30 C29 C28 . . 114.61(17) ?
C30 C29 H29A . . 108.6 ?
C28 C29 H29A . . 108.6 ?
C30 C29 H29B . . 108.6 ?
C28 C29 H29B . . 108.6 ?
H29A C29 H29B . . 107.6 ?
C31 C30 C29 . . 114.33(17) ?
C31 C30 H30A . . 108.7 ?
C29 C30 H30A . . 108.7 ?
C31 C30 H30B . . 108.7 ?
C29 C30 H30B . . 108.7 ?
H30A C30 H30B . . 107.6 ?
C30 C31 C32 . . 114.43(17) ?
C30 C31 H31A . . 108.7 ?
C32 C31 H31A . . 108.7 ?
C30 C31 H31B . . 108.7 ?
C32 C31 H31B . . 108.7 ?
H31A C31 H31B . . 107.6 ?
C33 C32 C31 . . 114.58(17) ?
C33 C32 H32A . . 108.6 ?
C31 C32 H32A . . 108.6 ?
C33 C32 H32B . . 108.6 ?
C31 C32 H32B . . 108.6 ?
H32A C32 H32B . . 107.6 ?
C32 C33 C34 . . 114.73(18) ?
C32 C33 H33A . . 108.6 ?
C34 C33 H33A . . 108.6 ?
C32 C33 H33B . . 108.6 ?
C34 C33 H33B . . 108.6 ?
H33A C33 H33B . . 107.6 ?
C33 C34 C35 . . 115.30(18) ?
C33 C34 H34A . . 108.4 ?
C35 C34 H34A . . 108.4 ?
C33 C34 H34B . . 108.4 ?
C35 C34 H34B . . 108.4 ?
H34A C34 H34B . . 107.5 ?
C36 C35 C34 . . 114.29(18) ?
C36 C35 H35A . . 108.7 ?
C34 C35 H35A . . 108.7 ?
C36 C35 H35B . . 108.7 ?
C34 C35 H35B . . 108.7 ?
H35A C35 H35B . . 107.6 ?
C35 C36 C37 . . 115.0(2) ?
C35 C36 H36A . . 108.5 ?
C37 C36 H36A . . 108.5 ?
C35 C36 H36B . . 108.5 ?
C37 C36 H36B . . 108.5 ?
H36A C36 H36B . . 107.5 ?
C36 C37 H37A . . 109.5 ?
C36 C37 H37B . . 109.5 ?
H37A C37 H37B . . 109.5 ?
C36 C37 H37C . . 109.5 ?
H37A C37 H37C . . 109.5 ?
H37B C37 H37C . . 109.5 ?

loop_
_geom_bond_atom_site_label_1
_geom_bond_atom_site_label_2
_geom_bond_site_symmetry_2
_geom_bond_distance
_geom_bond_publ_flag
O1 C8 . 1.369(2) ?
O1 C7 . 1.401(2) ?
O2 C14 . 1.352(3) ?
O2 C11 . 1.414(2) ?
O3 C14 . 1.195(3) ?
O4 C18 . 1.364(2) ?
O4 C22 . 1.436(2) ?
O5 C17 . 1.360(2) ?
O5 C21 . 1.437(3) ?
C1 C6 . 1.349(4) ?
C1 C2 . 1.351(4) ?
C1 H1 . 0.9300 ?
C2 C3 . 1.373(3) ?
C2 H2 . 0.9300 ?
C3 C4 . 1.355(3) ?
C3 H3 . 0.9300 ?
C4 C5 . 1.356(3) ?
C4 C7 . 1.493(3) ?
C5 C6 . 1.375(3) ?
C5 H5 . 0.9300 ?
C6 H6 . 0.9300 ?
C7 H7A . 0.9700 ?
C7 H7B . 0.9700 ?
C8 C9 . 1.365(3) ?
C8 C13 . 1.378(3) ?
C9 C10 . 1.388(3) ?
C9 H9 . 0.9300 ?
C10 C11 . 1.355(3) ?
C10 H10 . 0.9300 ?
C11 C12 . 1.359(3) ?
C12 C13 . 1.377(3) ?
C12 H12 . 0.9300 ?
C13 H13 . 0.9300 ?
C14 C15 . 1.487(3) ?
C15 C20 . 1.368(3) ?
C15 C16 . 1.390(3) ?
C16 C17 . 1.379(3) ?
C16 H16 . 0.9300 ?
C17 C18 . 1.396(3) ?
C18 C19 . 1.371(3) ?
C19 C20 . 1.379(3) ?
C19 H19 . 0.9300 ?
C20 H20 . 0.9300 ?
C21 H21A . 0.9600 ?
C21 H21B . 0.9600 ?
C21 H21C . 0.9600 ?
C22 C23 . 1.497(3) ?
C22 H22A . 0.9700 ?
C22 H22B . 0.9700 ?
C23 C24 . 1.514(3) ?
C23 H23A . 0.9700 ?
C23 H23B . 0.9700 ?
C24 C25 . 1.514(3) ?
C24 H24A . 0.9700 ?
C24 H24B . 0.9700 ?
C25 C26 . 1.511(3) ?
C25 H25A . 0.9700 ?
C25 H25B . 0.9700 ?
C26 C27 . 1.515(3) ?
C26 H26A . 0.9700 ?
C26 H26B . 0.9700 ?
C27 C28 . 1.513(3) ?
C27 H27A . 0.9700 ?
C27 H27B . 0.9700 ?
C28 C29 . 1.514(3) ?
C28 H28A . 0.9700 ?
C28 H28B . 0.9700 ?
C29 C30 . 1.514(3) ?
C29 H29A . 0.9700 ?
C29 H29B . 0.9700 ?
C30 C31 . 1.511(3) ?
C30 H30A . 0.9700 ?
C30 H30B . 0.9700 ?
C31 C32 . 1.514(3) ?
C31 H31A . 0.9700 ?
C31 H31B . 0.9700 ?
C32 C33 . 1.509(3) ?
C32 H32A . 0.9700 ?
C32 H32B . 0.9700 ?
C33 C34 . 1.509(3) ?
C33 H33A . 0.9700 ?
C33 H33B . 0.9700 ?
C34 C35 . 1.510(3) ?
C34 H34A . 0.9700 ?
C34 H34B . 0.9700 ?
C35 C36 . 1.499(3) ?
C35 H35A . 0.9700 ?
C35 H35B . 0.9700 ?
C36 C37 . 1.514(3) ?
C36 H36A . 0.9700 ?
C36 H36B . 0.9700 ?
C37 H37A . 0.9600 ?
C37 H37B . 0.9600 ?
C37 H37C . 0.9600 ?

loop_
_geom_hbond_atom_site_label_D
_geom_hbond_atom_site_label_H
_geom_hbond_atom_site_label_A
_geom_hbond_site_symmetry_A
_geom_hbond_distance_DH
_geom_hbond_distance_HA
_geom_hbond_distance_DA
_geom_hbond_angle_DHA
_geom_hbond_publ_flag
C6 H6 Cg2 1_356 0.93 2.97 3.576(3) 124 yes
C22 H22B Cg3 1_655 0.96 2.94 3.793(2) 148 yes

loop_
_geom_torsion_atom_site_label_1
_geom_torsion_atom_site_label_2
_geom_torsion_atom_site_label_3
_geom_torsion_atom_site_label_4
_geom_torsion_site_symmetry_1
_geom_torsion_site_symmetry_2
_geom_torsion_site_symmetry_3
_geom_torsion_site_symmetry_4
_geom_torsion
_geom_torsion_publ_flag
C6 C1 C2 C3 . . . . -0.9(5) ?
C1 C2 C3 C4 . . . . -0.3(5) ?
C2 C3 C4 C5 . . . . 1.2(5) ?
C2 C3 C4 C7 . . . . -176.2(3) ?
C3 C4 C5 C6 . . . . -0.9(5) ?
C7 C4 C5 C6 . . . . 176.4(3) ?
C2 C1 C6 C5 . . . . 1.1(5) ?
C4 C5 C6 C1 . . . . -0.2(5) ?
C8 O1 C7 C4 . . . . 177.7(2) ?
C3 C4 C7 O1 . . . . -146.5(2) ?
C5 C4 C7 O1 . . . . 36.2(4) ?
C7 O1 C8 C9 . . . . 7.1(4) ?
C7 O1 C8 C13 . . . . -175.0(2) ?
O1 C8 C9 C10 . . . . -179.6(2) ?
C13 C8 C9 C10 . . . . 2.6(4) ?
C8 C9 C10 C11 . . . . -0.1(4) ?
C9 C10 C11 C12 . . . . -3.0(4) ?
C9 C10 C11 O2 . . . . 173.6(2) ?
C14 O2 C11 C10 . . . . 122.4(3) ?
C14 O2 C11 C12 . . . . -61.0(3) ?
C10 C11 C12 C13 . . . . 3.5(4) ?
O2 C11 C12 C13 . . . . -173.0(2) ?
C11 C12 C13 C8 . . . . -1.0(4) ?
C9 C8 C13 C12 . . . . -2.0(4) ?
O1 C8 C13 C12 . . . . 179.9(2) ?
C11 O2 C14 O3 . . . . 2.3(4) ?
C11 O2 C14 C15 . . . . -174.30(19) ?
O3 C14 C15 C20 . . . . -6.3(4) ?
O2 C14 C15 C20 . . . . 170.3(2) ?
O3 C14 C15 C16 . . . . 175.8(2) ?
O2 C14 C15 C16 . . . . -7.6(3) ?
C20 C15 C16 C17 . . . . -0.5(3) ?
C14 C15 C16 C17 . . . . 177.3(2) ?
C21 O5 C17 C16 . . . . -4.1(4) ?
C21 O5 C17 C18 . . . . 175.7(2) ?
C15 C16 C17 O5 . . . . 179.0(2) ?
C15 C16 C17 C18 . . . . -0.8(3) ?
C22 O4 C18 C19 . . . . 1.7(3) ?
C22 O4 C18 C17 . . . . -178.31(19) ?
O5 C17 C18 O4 . . . . 1.2(3) ?
C16 C17 C18 O4 . . . . -178.90(19) ?
O5 C17 C18 C19 . . . . -178.75(19) ?
C16 C17 C18 C19 . . . . 1.1(3) ?
O4 C18 C19 C20 . . . . 180.0(2) ?
C17 C18 C19 C20 . . . . 0.0(3) ?
C16 C15 C20 C19 . . . . 1.6(3) ?
C14 C15 C20 C19 . . . . -176.3(2) ?
C18 C19 C20 C15 . . . . -1.4(3) ?
C18 O4 C22 C23 . . . . 179.04(17) ?
O4 C22 C23 C24 . . . . -176.06(17) ?
C22 C23 C24 C25 . . . . 179.71(18) ?
C23 C24 C25 C26 . . . . -177.71(18) ?
C24 C25 C26 C27 . . . . 179.49(17) ?
C25 C26 C27 C28 . . . . 179.93(18) ?
C26 C27 C28 C29 . . . . -179.22(17) ?
C27 C28 C29 C30 . . . . 179.90(18) ?
C28 C29 C30 C31 . . . . -179.40(18) ?
C29 C30 C31 C32 . . . . 179.64(17) ?
C30 C31 C32 C33 . . . . 179.53(18) ?
C31 C32 C33 C34 . . . . 179.61(18) ?
C32 C33 C34 C35 . . . . 177.86(18) ?
C33 C34 C35 C36 . . . . 177.31(19) ?
C34 C35 C36 C37 . . . . 177.5(2) ?

loop_
_cod_related_entry_id
_cod_related_entry_database
_cod_related_entry_code
1 ChemSpider 30656619
